data_7112994
loop_
_publ_author_name
'Zi, Guofu'
'Zhang, Furen'
'Song, Haibin'

_publ_section_title
;
 Highly enantioselective hydroaminoalkylation of secondary amines
 catalyzed by group 5 metal amides with chiral biarylamidate ligands.
;
_journal_issue 34
_journal_name_full 'Chemical communications (Cambridge, England)'
_journal_page_first 6296
_journal_page_last 6298
_journal_paper_doi 10.1039/c0cc01265c
_journal_volume 46
_journal_year 2010
_chemical_formula_moiety 'C40 H52 N5 O2 Ta'
_chemical_formula_sum 'C40 H52 N5 O2 Ta'
_chemical_formula_weight 815.82
_chemical_name_systematic
;
?
;
_space_group_IT_number 2
_symmetry_cell_setting triclinic
_symmetry_space_group_name_Hall '-P 1'
_symmetry_space_group_name_H-M 'P -1'
_atom_sites_solution_hydrogens geom
_atom_sites_solution_primary direct
_atom_sites_solution_secondary difmap
_audit_creation_method SHELXL-97
_cell_angle_alpha 82.373(6)
_cell_angle_beta 77.151(5)
_cell_angle_gamma 89.891(6)
_cell_formula_units_Z 2
_cell_length_a 9.7613(18)
_cell_length_b 12.259(2)
_cell_length_c 15.969(3)
_cell_measurement_reflns_used 7008
_cell_measurement_temperature 113(2)
_cell_measurement_theta_max 27.9
_cell_measurement_theta_min 1.7
_cell_volume 1845.8(6)
_computing_cell_refinement CrystalClear
_computing_data_collection CrystalClear
_computing_data_reduction CrystalClear
_computing_publication_material 'CrystalStructure 3.8'
_computing_structure_refinement 'SHELXL-97 (Sheldrick, 1997)'
_computing_structure_solution 'SHELXS-97 (Sheldrick, 1990)'
_diffrn_ambient_temperature 113(2)
_diffrn_detector_area_resol_mean 14.63
_diffrn_measured_fraction_theta_full 0.985
_diffrn_measured_fraction_theta_max 0.985
_diffrn_measurement_device_type 'Rigaku Saturn'
_diffrn_measurement_method \w
_diffrn_radiation_monochromator multilayer
_diffrn_radiation_source 'rotating anode'
_diffrn_radiation_type MoK\a
_diffrn_radiation_wavelength 0.71075
_diffrn_reflns_av_R_equivalents 0.0344
_diffrn_reflns_av_sigmaI/netI 0.0295
_diffrn_reflns_limit_h_max 12
_diffrn_reflns_limit_h_min -12
_diffrn_reflns_limit_k_max 15
_diffrn_reflns_limit_k_min -16
_diffrn_reflns_limit_l_max 21
_diffrn_reflns_limit_l_min -20
_diffrn_reflns_number 22062
_diffrn_reflns_theta_full 27.89
_diffrn_reflns_theta_max 27.89
_diffrn_reflns_theta_min 1.32
_diffrn_standards_decay_% 0
_diffrn_standards_interval_count 0
_diffrn_standards_interval_time 0
_diffrn_standards_number 0
_exptl_absorpt_coefficient_mu 3.018
_exptl_absorpt_correction_T_max 0.5835
_exptl_absorpt_correction_T_min 0.5311
_exptl_absorpt_correction_type multi-scan
_exptl_absorpt_process_details CrystalClear
_exptl_crystal_colour colorless
_exptl_crystal_density_diffrn 1.468
_exptl_crystal_density_method 'not measured'
_exptl_crystal_description prism
_exptl_crystal_F_000 832
_exptl_crystal_size_max 0.24
_exptl_crystal_size_mid 0.22
_exptl_crystal_size_min 0.20
_refine_diff_density_max 3.181
_refine_diff_density_min -2.665
_refine_diff_density_rms 0.201
_refine_ls_extinction_coef 0.0504(11)
_refine_ls_extinction_expression Fc^*^=kFc[1+0.001xFc^2^\l^3^/sin(2\q)]^-1/4^
_refine_ls_extinction_method SHELXL
_refine_ls_goodness_of_fit_ref 1.212
_refine_ls_hydrogen_treatment constr
_refine_ls_matrix_type full
_refine_ls_number_parameters 449
_refine_ls_number_reflns 8670
_refine_ls_number_restraints 0
_refine_ls_restrained_S_all 1.212
_refine_ls_R_factor_all 0.0358
_refine_ls_R_factor_gt 0.0350
_refine_ls_shift/su_max 0.001
_refine_ls_shift/su_mean 0.000
_refine_ls_structure_factor_coef Fsqd
_refine_ls_weighting_details 'calc w=1/[\s^2^(Fo^2^)+(0.0589P)^2^+0.3703P] where P=(Fo^2^+2Fc^2^)/3'
_refine_ls_weighting_scheme calc
_refine_ls_wR_factor_gt 0.0863
_refine_ls_wR_factor_ref 0.0889
_reflns_number_gt 8385
_reflns_number_total 8670
_reflns_threshold_expression >2sigma(I)
_cod_data_source_file c0cc01265c.txt
_cod_data_source_block compound9
_cod_original_cell_volume 1845.7(6)
_cod_database_code 7112994

loop_
_symmetry_equiv_pos_as_xyz
'x, y, z'
'-x, -y, -z'

loop_
_atom_site_label
_atom_site_type_symbol
_atom_site_fract_x
_atom_site_fract_y
_atom_site_fract_z
_atom_site_U_iso_or_equiv
_atom_site_adp_type
_atom_site_occupancy
_atom_site_symmetry_multiplicity
_atom_site_calc_flag
_atom_site_refinement_flags
Ta1 Ta 0.190096(9) 0.991424(7) 0.203050(6) 0.01279(7) Uani 1 1 d .
O1 O 0.2724(2) 0.85791(17) 0.13230(13) 0.0174(4) Uani 1 1 d .
O2 O -0.0116(2) 0.94883(18) 0.19988(15) 0.0165(4) Uani 1 1 d .
N1 N 0.1744(2) 0.8149(2) 0.26867(15) 0.0157(5) Uani 1 1 d .
N2 N -0.2048(2) 0.8364(2) 0.26729(16) 0.0168(5) Uani 1 1 d .
N3 N 0.1272(3) 1.0762(2) 0.30123(16) 0.0171(5) Uani 1 1 d .
N4 N 0.3879(3) 1.0143(2) 0.21424(18) 0.0176(5) Uani 1 1 d .
N5 N 0.2174(3) 1.0863(2) 0.09080(15) 0.0171(5) Uani 1 1 d .
C1 C -0.0203(3) 0.6855(2) 0.34677(18) 0.0160(5) Uani 1 1 d .
C2 C 0.0990(3) 0.7506(2) 0.34537(18) 0.0149(5) Uani 1 1 d .
C3 C 0.1371(3) 0.7635(2) 0.4237(2) 0.0188(6) Uani 1 1 d .
H3A H 0.2165 0.8086 0.4229 0.023 Uiso 1 1 calc R
C4 C 0.0595(3) 0.7107(3) 0.5014(2) 0.0209(6) Uani 1 1 d .
H4A H 0.0873 0.7177 0.5538 0.025 Uiso 1 1 calc R
C5 C -0.0594(3) 0.6474(2) 0.50301(19) 0.0211(6) Uani 1 1 d .
H5A H -0.1129 0.6121 0.5569 0.025 Uiso 1 1 calc R
C6 C -0.1007(3) 0.6352(2) 0.42726(19) 0.0186(6) Uani 1 1 d .
C7 C -0.2348(4) 0.5708(3) 0.4330(2) 0.0281(7) Uani 1 1 d .
H7A H -0.2691 0.5342 0.4924 0.042 Uiso 1 1 calc R
H7B H -0.2165 0.5153 0.3932 0.042 Uiso 1 1 calc R
H7C H -0.3059 0.6210 0.4171 0.042 Uiso 1 1 calc R
C8 C -0.0669(3) 0.6675(2) 0.26589(18) 0.0158(5) Uani 1 1 d .
C9 C -0.1528(3) 0.7434(2) 0.22880(18) 0.0153(5) Uani 1 1 d .
C10 C -0.2065(3) 0.7179(2) 0.1595(2) 0.0201(6) Uani 1 1 d .
H10 H -0.2633 0.7693 0.1339 0.024 Uiso 1 1 calc R
C11 C -0.1782(4) 0.6185(3) 0.1275(2) 0.0241(6) Uani 1 1 d .
H11 H -0.2150 0.6022 0.0801 0.029 Uiso 1 1 calc R
C12 C -0.0960(4) 0.5430(3) 0.1649(2) 0.0240(6) Uani 1 1 d .
H12 H -0.0780 0.4745 0.1433 0.029 Uiso 1 1 calc R
C13 C -0.0396(3) 0.5658(2) 0.23317(19) 0.0194(6) Uani 1 1 d .
C14 C 0.0429(4) 0.4787(3) 0.2747(2) 0.0261(7) Uani 1 1 d .
H14A H -0.0198 0.4356 0.3245 0.039 Uiso 1 1 calc R
H14B H 0.1181 0.5139 0.2941 0.039 Uiso 1 1 calc R
H14C H 0.0839 0.4299 0.2323 0.039 Uiso 1 1 calc R
C15 C 0.2452(3) 0.7808(2) 0.19756(18) 0.0159(5) Uani 1 1 d .
C16 C 0.3083(3) 0.6719(2) 0.18611(18) 0.0167(5) Uani 1 1 d .
C17 C 0.3984(3) 0.6278(2) 0.23876(19) 0.0188(6) Uani 1 1 d .
C18 C 0.4647(3) 0.5297(3) 0.2216(2) 0.0216(6) Uani 1 1 d .
H18 H 0.5245 0.4990 0.2575 0.026 Uiso 1 1 calc R
C19 C 0.4464(3) 0.4757(3) 0.1539(2) 0.0224(6) Uani 1 1 d .
C20 C 0.3587(3) 0.5223(3) 0.1016(2) 0.0210(6) Uani 1 1 d .
H20 H 0.3444 0.4858 0.0553 0.025 Uiso 1 1 calc R
C21 C 0.2914(3) 0.6208(2) 0.11538(19) 0.0189(6) Uani 1 1 d .
C22 C 0.4357(3) 0.6852(3) 0.3090(2) 0.0258(7) Uani 1 1 d .
H22A H 0.3747 0.6565 0.3650 0.039 Uiso 1 1 calc R
H22B H 0.4226 0.7645 0.2965 0.039 Uiso 1 1 calc R
H22C H 0.5340 0.6720 0.3110 0.039 Uiso 1 1 calc R
C23 C 0.5239(4) 0.3716(3) 0.1370(3) 0.0300(7) Uani 1 1 d .
H23A H 0.6240 0.3840 0.1343 0.045 Uiso 1 1 calc R
H23B H 0.5120 0.3508 0.0819 0.045 Uiso 1 1 calc R
H23C H 0.4860 0.3124 0.1841 0.045 Uiso 1 1 calc R
C24 C 0.2057(3) 0.6714(3) 0.0528(2) 0.0229(6) Uani 1 1 d .
H24A H 0.1203 0.7019 0.0851 0.034 Uiso 1 1 calc R
H24B H 0.1800 0.6148 0.0206 0.034 Uiso 1 1 calc R
H24C H 0.2615 0.7304 0.0120 0.034 Uiso 1 1 calc R
C25 C -0.1364(3) 0.9286(2) 0.25270(18) 0.0141(5) Uani 1 1 d .
C26 C -0.2040(3) 1.0220(2) 0.29766(17) 0.0141(5) Uani 1 1 d .
C27 C -0.1981(3) 1.1299(2) 0.25232(19) 0.0164(5) Uani 1 1 d .
C28 C -0.2612(3) 1.2151(2) 0.2957(2) 0.0192(6) Uani 1 1 d .
H28 H -0.2555 1.2874 0.2651 0.023 Uiso 1 1 calc R
C29 C -0.3319(3) 1.1976(3) 0.3820(2) 0.0202(6) Uani 1 1 d .
C30 C -0.3376(3) 1.0914(3) 0.4265(2) 0.0184(6) Uani 1 1 d .
H30 H -0.3844 1.0784 0.4859 0.022 Uiso 1 1 calc R
C31 C -0.2760(3) 1.0032(2) 0.38566(19) 0.0165(5) Uani 1 1 d .
C32 C -0.1317(3) 1.1577(3) 0.1573(2) 0.0218(6) Uani 1 1 d .
H32A H -0.1746 1.2234 0.1333 0.033 Uiso 1 1 calc R
H32B H -0.1466 1.0958 0.1270 0.033 Uiso 1 1 calc R
H32C H -0.0306 1.1719 0.1497 0.033 Uiso 1 1 calc R
C33 C -0.4058(4) 1.2906(3) 0.4262(2) 0.0275(7) Uani 1 1 d .
H33A H -0.3652 1.3614 0.3947 0.041 Uiso 1 1 calc R
H33B H -0.3938 1.2838 0.4860 0.041 Uiso 1 1 calc R
H33C H -0.5062 1.2868 0.4265 0.041 Uiso 1 1 calc R
C34 C -0.2884(3) 0.8913(3) 0.4402(2) 0.0203(6) Uani 1 1 d .
H34A H -0.3285 0.8991 0.5010 0.030 Uiso 1 1 calc R
H34B H -0.1951 0.8597 0.4350 0.030 Uiso 1 1 calc R
H34C H -0.3498 0.8425 0.4199 0.030 Uiso 1 1 calc R
C35 C 0.1593(5) 1.1932(3) 0.2936(3) 0.0392(10) Uani 1 1 d .
H35A H 0.0719 1.2328 0.3088 0.059 Uiso 1 1 calc R
H35B H 0.2079 1.2202 0.2338 0.059 Uiso 1 1 calc R
H35C H 0.2200 1.2056 0.3330 0.059 Uiso 1 1 calc R
C36 C 0.0579(3) 1.0341(3) 0.38978(18) 0.0192(6) Uani 1 1 d .
H36A H 0.1226 1.0405 0.4280 0.029 Uiso 1 1 calc R
H36B H 0.0302 0.9566 0.3931 0.029 Uiso 1 1 calc R
H36C H -0.0259 1.0768 0.4081 0.029 Uiso 1 1 calc R
C37 C 0.5102(3) 0.9986(3) 0.1455(2) 0.0297(7) Uani 1 1 d .
H37A H 0.5762 1.0614 0.1364 0.044 Uiso 1 1 calc R
H37B H 0.4798 0.9929 0.0917 0.044 Uiso 1 1 calc R
H37C H 0.5566 0.9308 0.1624 0.044 Uiso 1 1 calc R
C38 C 0.4350(3) 1.0288(3) 0.2925(2) 0.0269(7) Uani 1 1 d .
H38A H 0.4932 0.9670 0.3070 0.040 Uiso 1 1 calc R
H38B H 0.3531 1.0314 0.3405 0.040 Uiso 1 1 calc R
H38C H 0.4903 1.0978 0.2827 0.040 Uiso 1 1 calc R
C39 C 0.1560(3) 1.0525(3) 0.0223(2) 0.0229(6) Uani 1 1 d .
H39A H 0.0985 1.1116 0.0022 0.034 Uiso 1 1 calc R
H39B H 0.0970 0.9858 0.0450 0.034 Uiso 1 1 calc R
H39C H 0.2313 1.0373 -0.0263 0.034 Uiso 1 1 calc R
C40 C 0.3126(4) 1.1815(3) 0.0584(2) 0.0300(7) Uani 1 1 d .
H40A H 0.3775 1.1685 0.0045 0.045 Uiso 1 1 calc R
H40B H 0.3661 1.1931 0.1018 0.045 Uiso 1 1 calc R
H40C H 0.2581 1.2469 0.0471 0.045 Uiso 1 1 calc R

loop_
_atom_site_aniso_label
_atom_site_aniso_U_11
_atom_site_aniso_U_22
_atom_site_aniso_U_33
_atom_site_aniso_U_23
_atom_site_aniso_U_13
_atom_site_aniso_U_12
Ta1 0.01181(9) 0.01434(9) 0.01279(9) -0.00129(5) -0.00430(5) 0.00067(5)
O1 0.0204(10) 0.0165(10) 0.0152(10) -0.0015(8) -0.0039(8) 0.0032(8)
O2 0.0123(9) 0.0176(10) 0.0197(11) -0.0017(8) -0.0043(8) 0.0012(8)
N1 0.0185(11) 0.0167(11) 0.0127(11) -0.0011(9) -0.0057(9) 0.0018(9)
N2 0.0162(11) 0.0170(11) 0.0180(12) 0.0000(9) -0.0070(9) 0.0005(9)
N3 0.0181(11) 0.0177(12) 0.0153(12) -0.0025(9) -0.0034(9) -0.0002(9)
N4 0.0114(11) 0.0256(14) 0.0180(12) -0.0069(10) -0.0059(9) 0.0008(9)
N5 0.0202(11) 0.0190(12) 0.0127(11) 0.0008(9) -0.0068(9) -0.0013(9)
C1 0.0207(13) 0.0158(13) 0.0133(12) -0.0009(10) -0.0081(10) 0.0041(10)
C2 0.0164(12) 0.0150(13) 0.0139(13) -0.0002(10) -0.0058(10) 0.0040(10)
C3 0.0174(13) 0.0193(14) 0.0218(15) -0.0021(11) -0.0094(11) 0.0036(10)
C4 0.0265(15) 0.0221(15) 0.0166(14) -0.0012(11) -0.0110(12) 0.0078(12)
C5 0.0270(15) 0.0202(14) 0.0144(13) 0.0031(11) -0.0047(11) 0.0015(11)
C6 0.0220(14) 0.0155(13) 0.0188(14) 0.0017(10) -0.0078(11) 0.0019(10)
C7 0.0280(16) 0.0284(17) 0.0271(17) 0.0018(13) -0.0078(13) -0.0061(13)
C8 0.0177(13) 0.0139(13) 0.0165(13) 0.0001(10) -0.0066(10) -0.0018(10)
C9 0.0145(12) 0.0144(12) 0.0169(13) 0.0017(10) -0.0060(10) -0.0019(10)
C10 0.0216(14) 0.0198(14) 0.0204(14) 0.0017(11) -0.0107(11) -0.0003(11)
C11 0.0318(16) 0.0244(15) 0.0196(15) -0.0033(12) -0.0131(12) -0.0027(12)
C12 0.0348(17) 0.0171(14) 0.0228(15) -0.0055(11) -0.0108(13) 0.0001(12)
C13 0.0255(15) 0.0149(13) 0.0177(14) 0.0015(11) -0.0070(11) 0.0003(11)
C14 0.0347(18) 0.0168(14) 0.0286(17) 0.0010(12) -0.0137(14) 0.0068(12)
C15 0.0157(12) 0.0180(13) 0.0164(13) -0.0035(10) -0.0079(10) 0.0018(10)
C16 0.0171(13) 0.0185(13) 0.0156(13) -0.0028(10) -0.0057(10) 0.0038(10)
C17 0.0214(14) 0.0199(14) 0.0178(13) -0.0033(11) -0.0095(11) 0.0035(11)
C18 0.0198(14) 0.0223(15) 0.0242(15) -0.0003(11) -0.0104(11) 0.0062(11)
C19 0.0201(14) 0.0165(14) 0.0308(17) -0.0028(12) -0.0063(12) 0.0030(11)
C20 0.0239(15) 0.0205(15) 0.0208(15) -0.0073(12) -0.0072(12) 0.0020(12)
C21 0.0210(13) 0.0216(14) 0.0161(13) -0.0052(11) -0.0069(11) 0.0028(11)
C22 0.0262(15) 0.0327(17) 0.0251(16) -0.0106(13) -0.0160(13) 0.0100(13)
C23 0.0282(16) 0.0191(15) 0.044(2) -0.0076(14) -0.0096(15) 0.0080(13)
C24 0.0276(15) 0.0278(16) 0.0179(14) -0.0073(12) -0.0120(12) 0.0077(12)
C25 0.0112(11) 0.0160(13) 0.0165(13) -0.0004(10) -0.0073(10) 0.0024(10)
C26 0.0123(12) 0.0162(13) 0.0144(14) -0.0013(11) -0.0050(10) 0.0001(10)
C27 0.0130(12) 0.0168(13) 0.0205(14) 0.0003(10) -0.0078(10) 0.0003(10)
C28 0.0176(13) 0.0160(13) 0.0255(15) -0.0014(11) -0.0085(11) 0.0013(10)
C29 0.0142(12) 0.0217(14) 0.0266(15) -0.0071(12) -0.0063(11) 0.0012(10)
C30 0.0155(13) 0.0244(15) 0.0171(14) -0.0037(11) -0.0067(11) 0.0015(11)
C31 0.0134(12) 0.0201(14) 0.0175(13) -0.0013(11) -0.0072(10) 0.0012(10)
C32 0.0230(15) 0.0200(15) 0.0207(15) 0.0042(11) -0.0054(12) 0.0027(11)
C33 0.0280(16) 0.0230(16) 0.0330(18) -0.0102(13) -0.0060(13) 0.0035(12)
C34 0.0227(14) 0.0199(15) 0.0168(14) 0.0019(11) -0.0041(11) -0.0002(11)
C35 0.058(2) 0.0185(16) 0.0322(19) -0.0088(14) 0.0111(17) -0.0069(16)
C36 0.0216(14) 0.0230(15) 0.0131(13) -0.0022(11) -0.0042(11) 0.0013(11)
C37 0.0133(14) 0.048(2) 0.0270(17) -0.0092(15) -0.0008(12) 0.0007(14)
C38 0.0189(14) 0.0392(19) 0.0258(16) -0.0061(14) -0.0104(12) -0.0025(13)
C39 0.0217(14) 0.0326(17) 0.0155(14) -0.0011(12) -0.0078(11) -0.0035(12)
C40 0.0378(19) 0.0311(18) 0.0209(16) 0.0046(13) -0.0108(14) -0.0137(15)

loop_
_atom_type_symbol
_atom_type_description
_atom_type_scat_dispersion_real
_atom_type_scat_dispersion_imag
_atom_type_scat_source
C C 0.0033 0.0016 'International Tables Vol C Tables 4.2.6.8 and 6.1.1.4'
H H 0.0000 0.0000 'International Tables Vol C Tables 4.2.6.8 and 6.1.1.4'
N N 0.0061 0.0033 'International Tables Vol C Tables 4.2.6.8 and 6.1.1.4'
O O 0.0106 0.0060 'International Tables Vol C Tables 4.2.6.8 and 6.1.1.4'
Ta Ta -0.7052 6.5227 'International Tables Vol C Tables 4.2.6.8 and 6.1.1.4'

loop_
_geom_angle_atom_site_label_1
_geom_angle_atom_site_label_2
_geom_angle_atom_site_label_3
_geom_angle
N5 Ta1 N3 111.60(11)
N5 Ta1 N4 93.99(11)
N3 Ta1 N4 88.26(11)
N5 Ta1 O2 92.09(10)
N3 Ta1 O2 92.98(10)
N4 Ta1 O2 172.86(9)
N5 Ta1 O1 87.79(9)
N3 Ta1 O1 159.98(10)
N4 Ta1 O1 85.35(10)
O2 Ta1 O1 91.16(8)
N5 Ta1 N1 144.68(9)
N3 Ta1 N1 103.05(10)
N4 Ta1 N1 93.68(10)
O2 Ta1 N1 79.18(9)
O1 Ta1 N1 58.59(8)
N5 Ta1 C15 116.49(9)
N3 Ta1 C15 131.91(10)
N4 Ta1 C15 87.73(10)
O2 Ta1 C15 86.20(9)
O1 Ta1 C15 28.99(8)
N1 Ta1 C15 29.68(9)
C15 O1 Ta1 96.67(17)
C25 O2 Ta1 140.0(2)
C15 N1 C2 128.1(3)
C15 N1 Ta1 91.41(17)
C2 N1 Ta1 139.19(19)
C25 N2 C9 123.0(2)
C36 N3 C35 110.3(3)
C36 N3 Ta1 127.7(2)
C35 N3 Ta1 121.8(2)
C38 N4 C37 109.1(3)
C38 N4 Ta1 127.3(2)
C37 N4 Ta1 122.8(2)
C40 N5 C39 111.3(2)
C40 N5 Ta1 128.3(2)
C39 N5 Ta1 119.59(19)
C2 C1 C6 119.0(3)
C2 C1 C8 122.8(3)
C6 C1 C8 118.2(3)
C1 C2 C3 119.8(3)
C1 C2 N1 122.2(2)
C3 C2 N1 117.6(3)
C4 C3 C2 120.2(3)
C4 C3 H3A 119.9
C2 C3 H3A 119.9
C3 C4 C5 120.1(3)
C3 C4 H4A 120.0
C5 C4 H4A 120.0
C6 C5 C4 120.9(3)
C6 C5 H5A 119.6
C4 C5 H5A 119.6
C5 C6 C1 120.0(3)
C5 C6 C7 118.8(3)
C1 C6 C7 121.2(3)
C6 C7 H7A 109.5
C6 C7 H7B 109.5
H7A C7 H7B 109.5
C6 C7 H7C 109.5
H7A C7 H7C 109.5
H7B C7 H7C 109.5
C9 C8 C13 119.2(3)
C9 C8 C1 121.2(3)
C13 C8 C1 119.1(2)
C10 C9 N2 117.6(2)
C10 C9 C8 119.4(3)
N2 C9 C8 122.2(3)
C11 C10 C9 120.9(3)
C11 C10 H10 119.6
C9 C10 H10 119.6
C12 C11 C10 119.8(3)
C12 C11 H11 120.1
C10 C11 H11 120.1
C13 C12 C11 120.9(3)
C13 C12 H12 119.5
C11 C12 H12 119.5
C12 C13 C8 119.7(3)
C12 C13 C14 118.9(3)
C8 C13 C14 121.2(3)
C13 C14 H14A 109.5
C13 C14 H14B 109.5
H14A C14 H14B 109.5
C13 C14 H14C 109.5
H14A C14 H14C 109.5
H14B C14 H14C 109.5
O1 C15 N1 113.0(2)
O1 C15 C16 118.0(2)
N1 C15 C16 128.7(3)
O1 C15 Ta1 54.34(14)
N1 C15 Ta1 58.90(15)
C16 C15 Ta1 167.3(2)
C21 C16 C17 120.4(3)
C21 C16 C15 119.0(3)
C17 C16 C15 120.2(3)
C18 C17 C16 118.6(3)
C18 C17 C22 117.9(3)
C16 C17 C22 123.4(3)
C19 C18 C17 122.2(3)
C19 C18 H18 118.9
C17 C18 H18 118.9
C18 C19 C20 118.0(3)
C18 C19 C23 119.8(3)
C20 C19 C23 122.2(3)
C21 C20 C19 122.0(3)
C21 C20 H20 119.0
C19 C20 H20 119.0
C20 C21 C16 118.7(3)
C20 C21 C24 119.6(3)
C16 C21 C24 121.7(3)
C17 C22 H22A 109.5
C17 C22 H22B 109.5
H22A C22 H22B 109.5
C17 C22 H22C 109.5
H22A C22 H22C 109.5
H22B C22 H22C 109.5
C19 C23 H23A 109.5
C19 C23 H23B 109.5
H23A C23 H23B 109.5
C19 C23 H23C 109.5
H23A C23 H23C 109.5
H23B C23 H23C 109.5
C21 C24 H24A 109.5
C21 C24 H24B 109.5
H24A C24 H24B 109.5
C21 C24 H24C 109.5
H24A C24 H24C 109.5
H24B C24 H24C 109.5
N2 C25 O2 125.0(3)
N2 C25 C26 117.8(2)
O2 C25 C26 117.2(2)
C31 C26 C27 118.8(3)
C31 C26 C25 120.6(2)
C27 C26 C25 120.6(2)
C28 C27 C26 119.4(3)
C28 C27 C32 117.4(3)
C26 C27 C32 123.1(3)
C29 C28 C27 122.2(3)
C29 C28 H28 118.9
C27 C28 H28 118.9
C28 C29 C30 118.2(3)
C28 C29 C33 121.0(3)
C30 C29 C33 120.7(3)
C29 C30 C31 121.6(3)
C29 C30 H30 119.2
C31 C30 H30 119.2
C30 C31 C26 119.7(3)
C30 C31 C34 117.2(3)
C26 C31 C34 123.1(3)
C27 C32 H32A 109.5
C27 C32 H32B 109.5
H32A C32 H32B 109.5
C27 C32 H32C 109.5
H32A C32 H32C 109.5
H32B C32 H32C 109.5
C29 C33 H33A 109.5
C29 C33 H33B 109.5
H33A C33 H33B 109.5
C29 C33 H33C 109.5
H33A C33 H33C 109.5
H33B C33 H33C 109.5
C31 C34 H34A 109.5
C31 C34 H34B 109.5
H34A C34 H34B 109.5
C31 C34 H34C 109.5
H34A C34 H34C 109.5
H34B C34 H34C 109.5
N3 C35 H35A 109.5
N3 C35 H35B 109.5
H35A C35 H35B 109.5
N3 C35 H35C 109.5
H35A C35 H35C 109.5
H35B C35 H35C 109.5
N3 C36 H36A 109.5
N3 C36 H36B 109.5
H36A C36 H36B 109.5
N3 C36 H36C 109.5
H36A C36 H36C 109.5
H36B C36 H36C 109.5
N4 C37 H37A 109.5
N4 C37 H37B 109.5
H37A C37 H37B 109.5
N4 C37 H37C 109.5
H37A C37 H37C 109.5
H37B C37 H37C 109.5
N4 C38 H38A 109.5
N4 C38 H38B 109.5
H38A C38 H38B 109.5
N4 C38 H38C 109.5
H38A C38 H38C 109.5
H38B C38 H38C 109.5
N5 C39 H39A 109.5
N5 C39 H39B 109.5
H39A C39 H39B 109.5
N5 C39 H39C 109.5
H39A C39 H39C 109.5
H39B C39 H39C 109.5
N5 C40 H40A 109.5
N5 C40 H40B 109.5
H40A C40 H40B 109.5
N5 C40 H40C 109.5
H40A C40 H40C 109.5
H40B C40 H40C 109.5

loop_
_geom_bond_atom_site_label_1
_geom_bond_atom_site_label_2
_geom_bond_distance
Ta1 N5 1.968(2)
Ta1 N3 1.979(2)
Ta1 N4 2.002(3)
Ta1 O2 2.051(2)
Ta1 O1 2.164(2)
Ta1 N1 2.266(2)
Ta1 C15 2.645(3)
O1 C15 1.291(4)
O2 C25 1.322(4)
N1 C15 1.310(4)
N1 C2 1.417(4)
N2 C25 1.281(4)
N2 C9 1.407(4)
N3 C36 1.451(4)
N3 C35 1.452(4)
N4 C38 1.456(4)
N4 C37 1.463(4)
N5 C40 1.457(4)
N5 C39 1.463(4)
C1 C2 1.407(4)
C1 C6 1.411(4)
C1 C8 1.503(4)
C2 C3 1.409(4)
C3 C4 1.379(4)
C3 H3A 0.9500
C4 C5 1.391(4)
C4 H4A 0.9500
C5 C6 1.384(4)
C5 H5A 0.9500
C6 C7 1.509(4)
C7 H7A 0.9800
C7 H7B 0.9800
C7 H7C 0.9800
C8 C9 1.412(4)
C8 C13 1.416(4)
C9 C10 1.396(4)
C10 C11 1.387(4)
C10 H10 0.9500
C11 C12 1.386(5)
C11 H11 0.9500
C12 C13 1.386(4)
C12 H12 0.9500
C13 C14 1.509(4)
C14 H14A 0.9800
C14 H14B 0.9800
C14 H14C 0.9800
C15 C16 1.485(4)
C16 C21 1.402(4)
C16 C17 1.407(4)
C17 C18 1.395(4)
C17 C22 1.509(4)
C18 C19 1.385(5)
C18 H18 0.9500
C19 C20 1.395(4)
C19 C23 1.506(4)
C20 C21 1.393(4)
C20 H20 0.9500
C21 C24 1.513(4)
C22 H22A 0.9800
C22 H22B 0.9800
C22 H22C 0.9800
C23 H23A 0.9800
C23 H23B 0.9800
C23 H23C 0.9800
C24 H24A 0.9800
C24 H24B 0.9800
C24 H24C 0.9800
C25 C26 1.505(4)
C26 C31 1.413(4)
C26 C27 1.416(4)
C27 C28 1.397(4)
C27 C32 1.505(4)
C28 C29 1.386(4)
C28 H28 0.9500
C29 C30 1.393(4)
C29 C33 1.518(4)
C30 C31 1.402(4)
C30 H30 0.9500
C31 C34 1.515(4)
C32 H32A 0.9800
C32 H32B 0.9800
C32 H32C 0.9800
C33 H33A 0.9800
C33 H33B 0.9800
C33 H33C 0.9800
C34 H34A 0.9800
C34 H34B 0.9800
C34 H34C 0.9800
C35 H35A 0.9800
C35 H35B 0.9800
C35 H35C 0.9800
C36 H36A 0.9800
C36 H36B 0.9800
C36 H36C 0.9800
C37 H37A 0.9800
C37 H37B 0.9800
C37 H37C 0.9800
C38 H38A 0.9800
C38 H38B 0.9800
C38 H38C 0.9800
C39 H39A 0.9800
C39 H39B 0.9800
C39 H39C 0.9800
C40 H40A 0.9800
C40 H40B 0.9800
C40 H40C 0.9800

loop_
_geom_torsion_atom_site_label_1
_geom_torsion_atom_site_label_2
_geom_torsion_atom_site_label_3
_geom_torsion_atom_site_label_4
_geom_torsion
N5 Ta1 O1 C15 -172.08(17)
N3 Ta1 O1 C15 21.9(3)
N4 Ta1 O1 C15 93.73(18)
O2 Ta1 O1 C15 -80.03(17)
N1 Ta1 O1 C15 -3.47(16)
N5 Ta1 O2 C25 -142.7(3)
N3 Ta1 O2 C25 -31.0(3)
N4 Ta1 O2 C25 68.9(7)
O1 Ta1 O2 C25 129.4(3)
N1 Ta1 O2 C25 71.8(3)
C15 Ta1 O2 C25 100.9(3)
N5 Ta1 N1 C15 23.3(3)
N3 Ta1 N1 C15 -167.94(17)
N4 Ta1 N1 C15 -78.87(18)
O2 Ta1 N1 C15 101.49(18)
O1 Ta1 N1 C15 3.39(15)
N5 Ta1 N1 C2 -143.4(3)
N3 Ta1 N1 C2 25.3(3)
N4 Ta1 N1 C2 114.4(3)
O2 Ta1 N1 C2 -65.2(3)
O1 Ta1 N1 C2 -163.3(3)
C15 Ta1 N1 C2 -166.7(4)
N5 Ta1 N3 C36 160.4(2)
N4 Ta1 N3 C36 -106.0(3)
O2 Ta1 N3 C36 67.0(2)
O1 Ta1 N3 C36 -34.7(4)
N1 Ta1 N3 C36 -12.6(3)
C15 Ta1 N3 C36 -20.6(3)
N5 Ta1 N3 C35 -25.9(3)
N4 Ta1 N3 C35 67.8(3)
O2 Ta1 N3 C35 -119.3(3)
O1 Ta1 N3 C35 139.1(3)
N1 Ta1 N3 C35 161.1(3)
C15 Ta1 N3 C35 153.1(3)
N5 Ta1 N4 C38 140.2(3)
N3 Ta1 N4 C38 28.7(3)
O2 Ta1 N4 C38 -71.4(7)
O1 Ta1 N4 C38 -132.3(3)
N1 Ta1 N4 C38 -74.3(3)
C15 Ta1 N4 C38 -103.4(3)
N5 Ta1 N4 C37 -51.3(3)
N3 Ta1 N4 C37 -162.9(3)
O2 Ta1 N4 C37 97.0(7)
O1 Ta1 N4 C37 36.1(3)
N1 Ta1 N4 C37 94.2(3)
C15 Ta1 N4 C37 65.1(3)
N3 Ta1 N5 C40 59.9(3)
N4 Ta1 N5 C40 -29.8(3)
O2 Ta1 N5 C40 154.0(3)
O1 Ta1 N5 C40 -115.0(3)
N1 Ta1 N5 C40 -131.9(3)
C15 Ta1 N5 C40 -119.2(3)
N3 Ta1 N5 C39 -131.4(2)
N4 Ta1 N5 C39 138.9(2)
O2 Ta1 N5 C39 -37.4(2)
O1 Ta1 N5 C39 53.7(2)
N1 Ta1 N5 C39 36.8(3)
C15 Ta1 N5 C39 49.4(2)
C6 C1 C2 C3 0.7(4)
C8 C1 C2 C3 -179.6(3)
C6 C1 C2 N1 -171.8(3)
C8 C1 C2 N1 7.8(4)
C15 N1 C2 C1 -64.6(4)
Ta1 N1 C2 C1 98.4(3)
C15 N1 C2 C3 122.7(3)
Ta1 N1 C2 C3 -74.3(4)
C1 C2 C3 C4 1.3(4)
N1 C2 C3 C4 174.1(3)
C2 C3 C4 C5 -2.0(4)
C3 C4 C5 C6 0.8(5)
C4 C5 C6 C1 1.3(4)
C4 C5 C6 C7 -176.7(3)
C2 C1 C6 C5 -2.0(4)
C8 C1 C6 C5 178.4(3)
C2 C1 C6 C7 175.9(3)
C8 C1 C6 C7 -3.7(4)
C2 C1 C8 C9 -85.1(4)
C6 C1 C8 C9 94.6(3)
C2 C1 C8 C13 103.4(3)
C6 C1 C8 C13 -77.0(4)
C25 N2 C9 C10 -102.6(3)
C25 N2 C9 C8 87.4(4)
C13 C8 C9 C10 -1.4(4)
C1 C8 C9 C10 -172.9(3)
C13 C8 C9 N2 168.4(3)
C1 C8 C9 N2 -3.2(4)
N2 C9 C10 C11 -169.4(3)
C8 C9 C10 C11 0.9(4)
C9 C10 C11 C12 0.3(5)
C10 C11 C12 C13 -1.0(5)
C11 C12 C13 C8 0.4(5)
C11 C12 C13 C14 176.9(3)
C9 C8 C13 C12 0.8(4)
C1 C8 C13 C12 172.5(3)
C9 C8 C13 C14 -175.6(3)
C1 C8 C13 C14 -3.9(4)
Ta1 O1 C15 N1 5.6(3)
Ta1 O1 C15 C16 -168.2(2)
C2 N1 C15 O1 163.7(3)
Ta1 N1 C15 O1 -5.3(2)
C2 N1 C15 C16 -23.4(5)
Ta1 N1 C15 C16 167.6(3)
C2 N1 C15 Ta1 169.0(3)
N5 Ta1 C15 O1 8.85(19)
N3 Ta1 C15 O1 -170.11(16)
N4 Ta1 C15 O1 -84.48(18)
O2 Ta1 C15 O1 99.30(17)
N1 Ta1 C15 O1 174.0(3)
N5 Ta1 C15 N1 -165.17(16)
N3 Ta1 C15 N1 15.9(2)
N4 Ta1 C15 N1 101.50(18)
O2 Ta1 C15 N1 -74.72(17)
O1 Ta1 C15 N1 -174.0(3)
N5 Ta1 C15 C16 64.7(9)
N3 Ta1 C15 C16 -114.3(9)
N4 Ta1 C15 C16 -28.7(9)
O2 Ta1 C15 C16 155.1(9)
O1 Ta1 C15 C16 55.8(9)
N1 Ta1 C15 C16 -130.1(10)
O1 C15 C16 C21 -51.7(4)
N1 C15 C16 C21 135.7(3)
Ta1 C15 C16 C21 -101.2(9)
O1 C15 C16 C17 120.2(3)
N1 C15 C16 C17 -52.4(4)
Ta1 C15 C16 C17 70.6(10)
C21 C16 C17 C18 -3.1(4)
C15 C16 C17 C18 -174.9(3)
C21 C16 C17 C22 172.3(3)
C15 C16 C17 C22 0.5(5)
C16 C17 C18 C19 1.0(5)
C22 C17 C18 C19 -174.6(3)
C17 C18 C19 C20 0.3(5)
C17 C18 C19 C23 178.4(3)
C18 C19 C20 C21 0.6(5)
C23 C19 C20 C21 -177.5(3)
C19 C20 C21 C16 -2.6(5)
C19 C20 C21 C24 175.7(3)
C17 C16 C21 C20 3.9(4)
C15 C16 C21 C20 175.7(3)
C17 C16 C21 C24 -174.4(3)
C15 C16 C21 C24 -2.5(4)
C9 N2 C25 O2 0.9(4)
C9 N2 C25 C26 179.8(2)
Ta1 O2 C25 N2 -117.6(3)
Ta1 O2 C25 C26 63.6(4)
N2 C25 C26 C31 42.0(4)
O2 C25 C26 C31 -139.1(3)
N2 C25 C26 C27 -137.2(3)
O2 C25 C26 C27 41.7(4)
C31 C26 C27 C28 1.0(4)
C25 C26 C27 C28 -179.8(2)
C31 C26 C27 C32 -176.3(3)
C25 C26 C27 C32 2.9(4)
C26 C27 C28 C29 -1.0(4)
C32 C27 C28 C29 176.5(3)
C27 C28 C29 C30 1.0(4)
C27 C28 C29 C33 -176.9(3)
C28 C29 C30 C31 -1.0(4)
C33 C29 C30 C31 176.8(3)
C29 C30 C31 C26 1.1(4)
C29 C30 C31 C34 180.0(3)
C27 C26 C31 C30 -1.1(4)
C25 C26 C31 C30 179.7(3)
C27 C26 C31 C34 -179.9(3)
C25 C26 C31 C34 0.9(4)
